data_7112753
loop_
_publ_author_name
'Xiaodong Hou'
'Zhihan Wang'
'Molly Overby'
'Angel Ugrinov'
'Casey Oian'
'Rajiv Singh'
'Qianli R. Chu'

_publ_section_title
;
 A two-dimensional hydrogen bonded organic framework self-assembled from a
 three-fold symmetric carbamate
;
_journal_name_full Chem.Commun.
_journal_page_first 5209
_journal_paper_doi 10.1039/C3CC47159D
_journal_volume 50
_journal_year 2014
_chemical_formula_moiety 'C27 H39 N3 O6, C4 H8 O'
_chemical_formula_sum 'C31 H47 N3 O7'
_chemical_formula_weight 573.71
_chemical_name_systematic
;
 ?
;
_space_group_crystal_system triclinic
_space_group_IT_number 2
_space_group_name_Hall '-P 1'
_space_group_name_H-M_alt 'P -1'
_symmetry_space_group_name_Hall '-P 1'
_symmetry_space_group_name_H-M 'P -1'
_atom_sites_solution_hydrogens geom
_audit_creation_method SHELXL-2013
_cell_angle_alpha 74.979(3)
_cell_angle_beta 71.027(3)
_cell_angle_gamma 77.567(3)
_cell_formula_units_Z 2
_cell_length_a 9.6082(7)
_cell_length_b 12.7842(9)
_cell_length_c 14.6055(10)
_cell_measurement_reflns_used 9973
_cell_measurement_temperature 220(2)
_cell_measurement_theta_max 26.82
_cell_measurement_theta_min 2.26
_cell_volume 1621.7(2)
_computing_cell_refinement 'Bruker SAINT'
_computing_data_collection 'Bruker APEX2'
_computing_data_reduction 'Bruker SAINT'
_computing_molecular_graphics 'Bruker SHELXTL'
_computing_publication_material 'Bruker SHELXTL'
_computing_structure_refinement 'SHELXL-2013 (Sheldrick, 2013)'
_computing_structure_solution 'SHELXS-97 (Sheldrick, 2008)'
_diffrn_ambient_temperature 220(2)
_diffrn_measured_fraction_theta_full 0.999
_diffrn_measured_fraction_theta_max 0.997
_diffrn_measurement_device_type 'Bruker APEX-II CCD'
_diffrn_measurement_method '\f and \w scans'
_diffrn_radiation_monochromator graphite
_diffrn_radiation_source 'fine-focus sealed tube'
_diffrn_radiation_type MoK\a
_diffrn_radiation_wavelength 0.71073
_diffrn_reflns_av_R_equivalents 0.0257
_diffrn_reflns_av_unetI/netI 0.0153
_diffrn_reflns_Laue_measured_fraction_full 0.999
_diffrn_reflns_Laue_measured_fraction_max 0.997
_diffrn_reflns_limit_h_max 12
_diffrn_reflns_limit_h_min -12
_diffrn_reflns_limit_k_max 16
_diffrn_reflns_limit_k_min -16
_diffrn_reflns_limit_l_max 19
_diffrn_reflns_limit_l_min -19
_diffrn_reflns_number 61262
_diffrn_reflns_point_group_measured_fraction_full 0.999
_diffrn_reflns_point_group_measured_fraction_max 0.997
_diffrn_reflns_theta_full 25.242
_diffrn_reflns_theta_max 27.964
_diffrn_reflns_theta_min 2.265
_exptl_absorpt_coefficient_mu 0.083
_exptl_absorpt_correction_T_max 7456
_exptl_absorpt_correction_T_min .714
_exptl_absorpt_correction_type multi-scan
_exptl_absorpt_process_details 'Acta Cryst (1995). A51, 33-38'
_exptl_crystal_colour colorless
_exptl_crystal_density_diffrn 1.175
_exptl_crystal_density_method 'not measured'
_exptl_crystal_description chunk
_exptl_crystal_F_000 620
_exptl_crystal_size_max 0.435
_exptl_crystal_size_mid 0.390
_exptl_crystal_size_min 0.270
_refine_diff_density_max 0.655
_refine_diff_density_min -0.482
_refine_diff_density_rms 0.056
_refine_ls_extinction_method none
_refine_ls_goodness_of_fit_ref 1.049
_refine_ls_hydrogen_treatment constr
_refine_ls_matrix_type full
_refine_ls_number_parameters 425
_refine_ls_number_reflns 7776
_refine_ls_number_restraints 533
_refine_ls_restrained_S_all 1.058
_refine_ls_R_factor_all 0.0939
_refine_ls_R_factor_gt 0.0760
_refine_ls_shift/su_max 0.000
_refine_ls_shift/su_mean 0.000
_refine_ls_structure_factor_coef Fsqd
_refine_ls_weighting_details 'w=1/[\s^2^(Fo^2^)+(0.1500P)^2^+0.6044P] where P=(Fo^2^+2Fc^2^)/3'
_refine_ls_weighting_scheme calc
_refine_ls_wR_factor_gt 0.2335
_refine_ls_wR_factor_ref 0.2560
_reflns_Friedel_coverage 0.000
_reflns_number_gt 5832
_reflns_number_total 7776
_reflns_threshold_expression 'I > 2\s(I)'
_cod_data_source_file c3cc47159d.txt
_cod_data_source_block 1_C4H8O
_cod_database_code 7112753
_shelx_space_group_comment
;
The symmetry employed for this shelxl refinement is uniquely defined
by the following loop, which should always be used as a source of
symmetry information in preference to the above space-group names.
They are only intended as comments.
;
_shelx_estimated_absorpt_t_min 0.965
_shelx_estimated_absorpt_t_max 0.978
_shelxl_version_number 2013-3

loop_
_space_group_symop_operation_xyz
'x, y, z'
'-x, -y, -z'

loop_
_atom_site_label
_atom_site_type_symbol
_atom_site_fract_x
_atom_site_fract_y
_atom_site_fract_z
_atom_site_U_iso_or_equiv
_atom_site_adp_type
_atom_site_occupancy
_atom_site_site_symmetry_order
_atom_site_calc_flag
_atom_site_refinement_flags_posn
_atom_site_refinement_flags_adp
_atom_site_refinement_flags_occupancy
_atom_site_disorder_assembly
_atom_site_disorder_group
O1 O 0.48763(14) 0.56085(11) 0.37928(12) 0.0483(4) Uani 1 1 d . U . . .
O2 O 0.26943(17) 0.66423(12) 0.36311(15) 0.0600(5) Uani 1 1 d . U . . .
O3 O 0.86696(14) 0.75408(11) 0.35444(12) 0.0463(4) Uani 1 1 d . U . . .
O4 O 0.81945(17) 0.93880(12) 0.33383(15) 0.0621(5) Uani 1 1 d . U . . .
O5 O 0.38550(16) 0.82224(11) 0.58631(10) 0.0475(4) Uani 1 1 d . U . . .
O6 O 0.4428(2) 0.68684(14) 0.70824(12) 0.0691(5) Uani 1 1 d . U . . .
N1 N 0.32469(19) 0.48723(14) 0.34794(17) 0.0548(5) Uani 1 1 d . U . . .
H1 H 0.3931 0.4302 0.3472 0.066 Uiso 1 1 calc R U . . .
N2 N 1.0500(2) 0.84768(14) 0.32672(18) 0.0597(6) Uani 1 1 d . U . . .
H2 H 1.1038 0.7836 0.3259 0.072 Uiso 1 1 calc R U . . .
N3 N 0.2776(2) 0.83745(14) 0.74143(13) 0.0509(4) Uani 1 1 d . U . . .
H3 H 0.2250 0.8951 0.7158 0.061 Uiso 1 1 calc R U . A 1
C1 C 0.5270(2) 0.64181(14) 0.41003(15) 0.0392(4) Uani 1 1 d . U . . .
C2 C 0.66955(19) 0.66657(15) 0.36386(14) 0.0389(4) Uani 1 1 d . U . . .
H2A H 0.7325 0.6336 0.3116 0.047 Uiso 1 1 calc R U . . .
C3 C 0.71741(19) 0.74110(15) 0.39647(15) 0.0384(4) Uani 1 1 d . U . . .
C4 C 0.6252(2) 0.79248(15) 0.47157(15) 0.0404(4) Uani 1 1 d . U . . .
H4 H 0.6579 0.8442 0.4924 0.049 Uiso 1 1 calc R U . . .
C5 C 0.4834(2) 0.76531(15) 0.51504(14) 0.0402(4) Uani 1 1 d . U . . .
C6 C 0.4322(2) 0.68944(15) 0.48691(15) 0.0418(4) Uani 1 1 d . U . . .
H6 H 0.3362 0.6707 0.5188 0.050 Uiso 1 1 calc R U . . .
C7 C 0.3506(2) 0.57735(15) 0.36340(16) 0.0431(4) Uani 1 1 d . U . . .
C8 C 0.1849(2) 0.47967(17) 0.33199(18) 0.0493(5) Uani 1 1 d . U . . .
H8 H 0.1165 0.5479 0.3438 0.059 Uiso 1 1 calc R U . . .
C9 C 0.1142(3) 0.3863(3) 0.4055(2) 0.0739(8) Uani 1 1 d . U . . .
H9A H 0.0954 0.3975 0.4726 0.089 Uiso 1 1 calc R U . . .
H9B H 0.1826 0.3180 0.3986 0.089 Uiso 1 1 calc R U . . .
C10 C -0.0324(3) 0.3768(3) 0.3900(3) 0.0889(10) Uani 1 1 d . U . . .
H10A H -0.0726 0.3127 0.4366 0.107 Uiso 1 1 calc R U . . .
H10B H -0.1044 0.4417 0.4044 0.107 Uiso 1 1 calc R U . . .
C11 C -0.0145(4) 0.3667(3) 0.2908(3) 0.0963(11) Uani 1 1 d . U . . .
H11A H -0.1119 0.3658 0.2833 0.116 Uiso 1 1 calc R U . . .
H11B H 0.0479 0.2972 0.2789 0.116 Uiso 1 1 calc R U . . .
C12 C 0.0570(4) 0.4612(5) 0.2148(2) 0.1122(15) Uani 1 1 d . U . . .
H12A H -0.0115 0.5296 0.2209 0.135 Uiso 1 1 calc R U . . .
H12B H 0.0758 0.4489 0.1481 0.135 Uiso 1 1 calc R U . . .
C13 C 0.2050(3) 0.4715(4) 0.2301(2) 0.0930(11) Uani 1 1 d . U . . .
H13A H 0.2781 0.4074 0.2147 0.112 Uiso 1 1 calc R U . . .
H13B H 0.2438 0.5366 0.1846 0.112 Uiso 1 1 calc R U . . .
C14 C 0.9066(2) 0.85636(15) 0.33818(16) 0.0426(4) Uani 1 1 d . U . . .
C15 C 1.1221(3) 0.94188(17) 0.3153(2) 0.0579(6) Uani 1 1 d . U . . .
H15 H 1.0507 1.0097 0.3071 0.069 Uiso 1 1 calc R U . . .
C16 C 1.2555(5) 0.9478(4) 0.2268(3) 0.1068(14) Uani 1 1 d . U . . .
H16A H 1.2248 0.9575 0.1670 0.128 Uiso 1 1 calc R U . . .
H16B H 1.3241 0.8792 0.2326 0.128 Uiso 1 1 calc R U . . .
C17 C 1.3352(6) 1.0445(4) 0.2181(3) 0.1259(17) Uani 1 1 d . U . . .
H17A H 1.4254 1.0446 0.1620 0.151 Uiso 1 1 calc R U . . .
H17B H 1.2699 1.1134 0.2047 0.151 Uiso 1 1 calc R U . . .
C18 C 1.3751(5) 1.0385(4) 0.3073(4) 0.1090(13) Uani 1 1 d . U . . .
H18A H 1.4162 1.1049 0.3004 0.131 Uiso 1 1 calc R U . . .
H18B H 1.4530 0.9759 0.3144 0.131 Uiso 1 1 calc R U . . .
C19 C 1.2499(5) 1.0273(3) 0.3961(3) 0.0998(12) Uani 1 1 d . U . . .
H19A H 1.1794 1.0952 0.3943 0.120 Uiso 1 1 calc R U . . .
H19B H 1.2856 1.0157 0.4542 0.120 Uiso 1 1 calc R U . . .
C20 C 1.1702(4) 0.9323(2) 0.4063(2) 0.0791(9) Uani 1 1 d . U . . .
H20A H 1.2367 0.8633 0.4167 0.095 Uiso 1 1 calc R U . . .
H20B H 1.0826 0.9310 0.4642 0.095 Uiso 1 1 calc R U . . .
C21 C 0.3726(2) 0.77416(15) 0.68306(15) 0.0430(4) Uani 1 1 d . U . . .
C22A C 0.2586(5) 0.8132(3) 0.8471(3) 0.0532(9) Uani 0.792(4) 1 d . U P B 1
H22A H 0.3547 0.7771 0.8595 0.064 Uiso 0.792(4) 1 calc R U P B 1
C23A C 0.1436(6) 0.7357(4) 0.8989(3) 0.0856(13) Uani 0.792(4) 1 d . U P B 1
H23A H 0.1764 0.6679 0.8736 0.103 Uiso 0.792(4) 1 calc R U P B 1
H23B H 0.0485 0.7696 0.8857 0.103 Uiso 0.792(4) 1 calc R U P B 1
C24A C 0.1238(9) 0.7101(5) 1.0108(3) 0.128(2) Uani 0.792(4) 1 d . U P B 1
H24A H 0.0502 0.6598 1.0442 0.154 Uiso 0.792(4) 1 calc R U P B 1
H24B H 0.2184 0.6737 1.0236 0.154 Uiso 0.792(4) 1 calc R U P B 1
C25A C 0.0730(17) 0.8135(12) 1.0530(9) 0.124(4) Uani 0.792(4) 1 d . U P B 1
H25A H 0.0651 0.7953 1.1237 0.148 Uiso 0.792(4) 1 calc R U P B 1
H25B H -0.0250 0.8476 1.0448 0.148 Uiso 0.792(4) 1 calc R U P B 1
C26A C 0.1870(7) 0.8929(5) 0.9979(4) 0.1024(17) Uani 0.792(4) 1 d . U P B 1
H26A H 0.1524 0.9614 1.0222 0.123 Uiso 0.792(4) 1 calc R U P B 1
H26B H 0.2821 0.8610 1.0118 0.123 Uiso 0.792(4) 1 calc R U P B 1
C27A C 0.2098(4) 0.9173(3) 0.8878(3) 0.0688(10) Uani 0.792(4) 1 d . U P B 1
H27A H 0.2854 0.9661 0.8550 0.083 Uiso 0.792(4) 1 calc R U P B 1
H27B H 0.1167 0.9551 0.8734 0.083 Uiso 0.792(4) 1 calc R U P B 1
C22B C 0.2010(18) 0.7872(12) 0.8531(12) 0.051(3) Uani 0.208(4) 1 d . U P B 2
H22B H 0.2090 0.7068 0.8635 0.062 Uiso 0.208(4) 1 calc R U P B 2
C23B C 0.0433(14) 0.8366(14) 0.8876(9) 0.071(3) Uani 0.208(4) 1 d . U P B 2
H23C H -0.0164 0.8152 0.8542 0.085 Uiso 0.208(4) 1 calc R U P B 2
H23D H 0.0356 0.9166 0.8714 0.085 Uiso 0.208(4) 1 calc R U P B 2
C24B C -0.017(2) 0.796(2) 1.0028(13) 0.101(5) Uani 0.208(4) 1 d . U P B 2
H24C H -0.0166 0.7165 1.0204 0.121 Uiso 0.208(4) 1 calc R U P B 2
H24D H -0.1177 0.8324 1.0289 0.121 Uiso 0.208(4) 1 calc R U P B 2
C25B C 0.104(6) 0.831(4) 1.044(3) 0.094(6) Uani 0.208(4) 1 d . U P B 2
H25C H 0.1072 0.9099 1.0200 0.113 Uiso 0.208(4) 1 calc R U P B 2
H25D H 0.0684 0.8177 1.1166 0.113 Uiso 0.208(4) 1 calc R U P B 2
C26B C 0.244(2) 0.776(2) 1.0160(12) 0.103(5) Uani 0.208(4) 1 d . U P B 2
H26C H 0.2432 0.6966 1.0326 0.123 Uiso 0.208(4) 1 calc R U P B 2
H26D H 0.3097 0.7930 1.0476 0.123 Uiso 0.208(4) 1 calc R U P B 2
C27B C 0.2927(18) 0.8166(15) 0.9062(11) 0.079(4) Uani 0.208(4) 1 d . U P B 2
H27C H 0.3969 0.7861 0.8802 0.095 Uiso 0.208(4) 1 calc R U P B 2
H27D H 0.2868 0.8964 0.8922 0.095 Uiso 0.208(4) 1 calc R U P B 2
C1S C 0.3062(15) 0.4250(8) 0.8872(7) 0.243(5) Uani 1 1 d D U . . .
H1S1 H 0.3627 0.4528 0.8190 0.292 Uiso 1 1 calc R U . . .
H1S2 H 0.2128 0.4748 0.9032 0.292 Uiso 1 1 calc R U . . .
O1S O 0.2741(16) 0.3159(11) 0.8955(10) 0.364(6) Uani 1 1 d . U . . .
C2S C 0.4225(19) 0.2588(11) 0.9172(15) 0.412(10) Uani 1 1 d D U . . .
H2S1 H 0.4365 0.1789 0.9260 0.495 Uiso 1 1 calc R U . . .
H2S2 H 0.5099 0.2890 0.8694 0.495 Uiso 1 1 calc R U . . .
C3S C 0.3767(18) 0.2948(13) 1.0042(10) 0.340(7) Uani 1 1 d . U . . .
H3S1 H 0.4469 0.2672 1.0439 0.408 Uiso 1 1 calc R U . . .
H3S2 H 0.2763 0.2804 1.0440 0.408 Uiso 1 1 calc R U . . .
C4S C 0.3833(15) 0.4220(10) 0.9477(8) 0.254(5) Uani 1 1 d D U . . .
H4S1 H 0.3350 0.4726 0.9928 0.305 Uiso 1 1 calc R U . . .
H4S2 H 0.4853 0.4364 0.9123 0.305 Uiso 1 1 calc R U . . .

loop_
_atom_site_aniso_label
_atom_site_aniso_U_11
_atom_site_aniso_U_22
_atom_site_aniso_U_33
_atom_site_aniso_U_23
_atom_site_aniso_U_13
_atom_site_aniso_U_12
O1 0.0338(7) 0.0394(7) 0.0827(11) -0.0305(7) -0.0214(7) 0.0011(5)
O2 0.0504(8) 0.0404(7) 0.1034(13) -0.0306(8) -0.0383(9) 0.0093(6)
O3 0.0318(6) 0.0419(7) 0.0694(9) -0.0238(6) -0.0100(6) -0.0060(5)
O4 0.0438(8) 0.0394(8) 0.0966(13) -0.0038(8) -0.0224(8) -0.0006(6)
O5 0.0518(8) 0.0419(7) 0.0432(7) -0.0161(6) -0.0090(6) 0.0065(6)
O6 0.0904(13) 0.0526(9) 0.0521(9) -0.0199(7) -0.0225(9) 0.0298(9)
N1 0.0398(9) 0.0382(8) 0.1014(15) -0.0293(9) -0.0337(9) 0.0028(7)
N2 0.0398(9) 0.0351(8) 0.1104(17) -0.0156(9) -0.0298(10) -0.0043(7)
N3 0.0591(10) 0.0442(9) 0.0437(9) -0.0161(7) -0.0140(8) 0.0122(8)
C1 0.0337(8) 0.0335(8) 0.0557(11) -0.0167(8) -0.0153(8) -0.0027(6)
C2 0.0337(8) 0.0394(9) 0.0474(10) -0.0197(8) -0.0109(7) -0.0015(7)
C3 0.0314(8) 0.0383(9) 0.0492(10) -0.0148(7) -0.0124(7) -0.0042(7)
C4 0.0403(9) 0.0388(9) 0.0497(10) -0.0184(8) -0.0174(8) -0.0028(7)
C5 0.0401(9) 0.0383(9) 0.0414(9) -0.0147(7) -0.0109(8) 0.0026(7)
C6 0.0331(8) 0.0374(9) 0.0531(11) -0.0128(8) -0.0073(8) -0.0049(7)
C7 0.0337(8) 0.0381(9) 0.0631(12) -0.0197(8) -0.0166(8) -0.0015(7)
C8 0.0392(9) 0.0422(10) 0.0777(14) -0.0190(9) -0.0277(10) -0.0034(8)
C9 0.0537(13) 0.104(2) 0.0655(16) 0.0027(14) -0.0238(12) -0.0283(14)
C10 0.0583(15) 0.115(3) 0.096(2) 0.0127(19) -0.0311(16) -0.0442(17)
C11 0.0716(18) 0.108(3) 0.144(3) -0.053(2) -0.051(2) -0.0221(17)
C12 0.074(2) 0.218(5) 0.0601(17) -0.027(2) -0.0298(16) -0.037(3)
C13 0.0576(15) 0.166(4) 0.0558(15) -0.0060(18) -0.0156(13) -0.0376(19)
C14 0.0391(9) 0.0378(9) 0.0547(11) -0.0118(8) -0.0167(8) -0.0051(7)
C15 0.0471(11) 0.0372(10) 0.0968(18) -0.0081(10) -0.0319(12) -0.0107(8)
C16 0.145(3) 0.124(3) 0.0683(19) -0.0238(19) -0.006(2) -0.089(3)
C17 0.150(4) 0.135(4) 0.096(3) -0.010(2) 0.004(3) -0.103(3)
C18 0.096(2) 0.105(3) 0.152(4) -0.030(3) -0.041(2) -0.058(2)
C19 0.139(3) 0.081(2) 0.111(3) -0.0267(19) -0.051(2) -0.049(2)
C20 0.113(2) 0.0651(16) 0.0734(17) -0.0241(13) -0.0218(17) -0.0369(16)
C21 0.0463(10) 0.0385(9) 0.0452(10) -0.0161(8) -0.0138(8) 0.0020(8)
C22A 0.059(2) 0.055(2) 0.0451(16) -0.0208(14) -0.0177(16) 0.0105(15)
C23A 0.114(3) 0.076(2) 0.0515(19) -0.0057(18) -0.001(2) -0.026(2)
C24A 0.173(6) 0.116(4) 0.051(2) 0.003(2) 0.004(3) -0.008(4)
C25A 0.150(8) 0.148(7) 0.040(3) -0.023(4) -0.004(4) 0.014(5)
C26A 0.120(4) 0.126(4) 0.068(3) -0.058(3) -0.038(3) 0.035(3)
C27A 0.074(2) 0.076(2) 0.0627(18) -0.0411(16) -0.0202(16) 0.0108(16)
C22B 0.062(7) 0.043(6) 0.049(5) -0.020(5) -0.012(5) 0.002(5)
C23B 0.055(5) 0.101(9) 0.050(5) -0.017(6) -0.006(4) -0.008(6)
C24B 0.090(8) 0.130(12) 0.061(7) -0.019(8) 0.010(6) -0.021(9)
C25B 0.138(12) 0.099(12) 0.050(10) -0.037(10) -0.019(8) -0.009(10)
C26B 0.122(9) 0.130(12) 0.058(6) -0.018(8) -0.032(7) -0.012(9)
C27B 0.081(7) 0.104(9) 0.063(6) -0.025(6) -0.030(6) -0.011(7)
C1S 0.396(14) 0.190(7) 0.186(8) 0.004(6) -0.156(9) -0.067(8)
O1S 0.414(14) 0.347(11) 0.404(13) -0.126(11) -0.142(11) -0.107(10)
C2S 0.333(15) 0.306(11) 0.473(18) -0.186(13) 0.004(13) 0.158(11)
C3S 0.343(15) 0.329(13) 0.222(10) 0.071(9) -0.090(10) 0.073(11)
C4S 0.327(13) 0.299(10) 0.179(8) -0.050(7) -0.106(8) -0.078(10)

loop_
_atom_type_symbol
_atom_type_description
_atom_type_scat_dispersion_real
_atom_type_scat_dispersion_imag
_atom_type_scat_source
C C 0.0033 0.0016 'International Tables Vol C Tables 4.2.6.8 and 6.1.1.4'
H H 0.0000 0.0000 'International Tables Vol C Tables 4.2.6.8 and 6.1.1.4'
N N 0.0061 0.0033 'International Tables Vol C Tables 4.2.6.8 and 6.1.1.4'
O O 0.0106 0.0060 'International Tables Vol C Tables 4.2.6.8 and 6.1.1.4'

loop_
_geom_angle_atom_site_label_1
_geom_angle_atom_site_label_2
_geom_angle_atom_site_label_3
_geom_angle
C7 O1 C1 118.74(14)
C14 O3 C3 118.63(14)
C21 O5 C5 117.19(14)
C7 N1 C8 122.29(16)
C7 N1 H1 118.9
C8 N1 H1 118.9
C14 N2 C15 122.35(17)
C14 N2 H2 118.8
C15 N2 H2 118.8
C21 N3 C22A 121.7(2)
C21 N3 C22B 120.3(5)
C21 N3 H3 119.2
C22A N3 H3 119.2
C2 C1 C6 121.92(16)
C2 C1 O1 116.15(16)
C6 C1 O1 121.79(16)
C1 C2 C3 118.33(16)
C1 C2 H2A 120.8
C3 C2 H2A 120.8
C4 C3 C2 121.65(17)
C4 C3 O3 122.43(16)
C2 C3 O3 115.73(16)
C5 C4 C3 117.78(16)
C5 C4 H4 121.1
C3 C4 H4 121.1
C6 C5 C4 122.64(17)
C6 C5 O5 118.93(17)
C4 C5 O5 118.32(16)
C5 C6 C1 117.64(17)
C5 C6 H6 121.2
C1 C6 H6 121.2
O2 C7 N1 126.83(18)
O2 C7 O1 122.96(17)
N1 C7 O1 110.21(15)
N1 C8 C13 112.0(2)
N1 C8 C9 110.40(19)
C13 C8 C9 111.6(2)
N1 C8 H8 107.5
C13 C8 H8 107.5
C9 C8 H8 107.5
C8 C9 C10 111.3(2)
C8 C9 H9A 109.4
C10 C9 H9A 109.4
C8 C9 H9B 109.4
C10 C9 H9B 109.4
H9A C9 H9B 108.0
C11 C10 C9 112.4(3)
C11 C10 H10A 109.1
C9 C10 H10A 109.1
C11 C10 H10B 109.1
C9 C10 H10B 109.1
H10A C10 H10B 107.9
C10 C11 C12 111.2(3)
C10 C11 H11A 109.4
C12 C11 H11A 109.4
C10 C11 H11B 109.4
C12 C11 H11B 109.4
H11A C11 H11B 108.0
C11 C12 C13 111.0(3)
C11 C12 H12A 109.4
C13 C12 H12A 109.4
C11 C12 H12B 109.4
C13 C12 H12B 109.4
H12A C12 H12B 108.0
C8 C13 C12 111.4(2)
C8 C13 H13A 109.3
C12 C13 H13A 109.3
C8 C13 H13B 109.3
C12 C13 H13B 109.3
H13A C13 H13B 108.0
O4 C14 N2 127.21(19)
O4 C14 O3 122.79(17)
N2 C14 O3 109.98(16)
N2 C15 C16 110.7(2)
N2 C15 C20 109.7(2)
C16 C15 C20 109.0(3)
N2 C15 H15 109.1
C16 C15 H15 109.1
C20 C15 H15 109.1
C15 C16 C17 110.3(3)
C15 C16 H16A 109.6
C17 C16 H16A 109.6
C15 C16 H16B 109.6
C17 C16 H16B 109.6
H16A C16 H16B 108.1
C18 C17 C16 112.2(3)
C18 C17 H17A 109.2
C16 C17 H17A 109.2
C18 C17 H17B 109.2
C16 C17 H17B 109.2
H17A C17 H17B 107.9
C17 C18 C19 113.0(3)
C17 C18 H18A 109.0
C19 C18 H18A 109.0
C17 C18 H18B 109.0
C19 C18 H18B 109.0
H18A C18 H18B 107.8
C18 C19 C20 112.1(3)
C18 C19 H19A 109.2
C20 C19 H19A 109.2
C18 C19 H19B 109.2
C20 C19 H19B 109.2
H19A C19 H19B 107.9
C15 C20 C19 111.4(3)
C15 C20 H20A 109.3
C19 C20 H20A 109.3
C15 C20 H20B 109.3
C19 C20 H20B 109.3
H20A C20 H20B 108.0
O6 C21 N3 126.9(2)
O6 C21 O5 122.71(17)
N3 C21 O5 110.33(16)
N3 C22A C27A 110.9(3)
N3 C22A C23A 109.3(3)
C27A C22A C23A 109.9(3)
N3 C22A H22A 108.9
C27A C22A H22A 108.9
C23A C22A H22A 108.9
C22A C23A C24A 109.3(4)
C22A C23A H23A 109.8
C24A C23A H23A 109.8
C22A C23A H23B 109.8
C24A C23A H23B 109.8
H23A C23A H23B 108.3
C25A C24A C23A 111.5(7)
C25A C24A H24A 109.3
C23A C24A H24A 109.3
C25A C24A H24B 109.3
C23A C24A H24B 109.3
H24A C24A H24B 108.0
C24A C25A C26A 108.8(7)
C24A C25A H25A 109.9
C26A C25A H25A 109.9
C24A C25A H25B 109.9
C26A C25A H25B 109.9
H25A C25A H25B 108.3
C27A C26A C25A 111.6(6)
C27A C26A H26A 109.3
C25A C26A H26A 109.3
C27A C26A H26B 109.3
C25A C26A H26B 109.3
H26A C26A H26B 108.0
C26A C27A C22A 111.3(4)
C26A C27A H27A 109.4
C22A C27A H27A 109.4
C26A C27A H27B 109.4
C22A C27A H27B 109.4
H27A C27A H27B 108.0
C23B C22B C27B 110.3(12)
C23B C22B N3 112.5(11)
C27B C22B N3 102.3(12)
C23B C22B H22B 110.5
C27B C22B H22B 110.5
N3 C22B H22B 110.5
C22B C23B C24B 109.2(13)
C22B C23B H23C 109.8
C24B C23B H23C 109.8
C22B C23B H23D 109.8
C24B C23B H23D 109.8
H23C C23B H23D 108.3
C23B C24B C25B 102.5(19)
C23B C24B H24C 111.3
C25B C24B H24C 111.3
C23B C24B H24D 111.3
C25B C24B H24D 111.3
H24C C24B H24D 109.2
C26B C25B C24B 113(3)
C26B C25B H25C 108.9
C24B C25B H25C 108.9
C26B C25B H25D 108.9
C24B C25B H25D 108.9
H25C C25B H25D 107.7
C25B C26B C27B 103(3)
C25B C26B H26C 111.1
C27B C26B H26C 111.1
C25B C26B H26D 111.1
C27B C26B H26D 111.1
H26C C26B H26D 109.1
C26B C27B C22B 113.4(15)
C26B C27B H27C 108.9
C22B C27B H27C 108.9
C26B C27B H27D 108.9
C22B C27B H27D 108.9
H27C C27B H27D 107.7
C4S C1S O1S 110.4(9)
C4S C1S H1S1 109.6
O1S C1S H1S1 109.6
C4S C1S H1S2 109.6
O1S C1S H1S2 109.6
H1S1 C1S H1S2 108.1
C1S O1S C2S 93.2(10)
C3S C2S O1S 89.7(9)
C3S C2S H2S1 113.7
O1S C2S H2S1 113.7
C3S C2S H2S2 113.7
O1S C2S H2S2 113.7
H2S1 C2S H2S2 110.9
C2S C3S C4S 92.8(10)
C2S C3S H3S1 113.1
C4S C3S H3S1 113.1
C2S C3S H3S2 113.1
C4S C3S H3S2 113.1
H3S1 C3S H3S2 110.5
C1S C4S C3S 97.6(10)
C1S C4S H4S1 112.2
C3S C4S H4S1 112.2
C1S C4S H4S2 112.2
C3S C4S H4S2 112.2
H4S1 C4S H4S2 109.8

loop_
_geom_bond_atom_site_label_1
_geom_bond_atom_site_label_2
_geom_bond_distance
O1 C7 1.373(2)
O1 C1 1.391(2)
O2 C7 1.212(2)
O3 C14 1.380(2)
O3 C3 1.395(2)
O4 C14 1.198(2)
O5 C21 1.363(2)
O5 C5 1.400(2)
O6 C21 1.209(2)
N1 C7 1.317(2)
N1 C8 1.463(2)
N1 H1 0.8700
N2 C14 1.316(3)
N2 C15 1.462(3)
N2 H2 0.8700
N3 C21 1.322(2)
N3 C22A 1.451(4)
N3 C22B 1.579(17)
N3 H3 0.8700
C1 C2 1.381(3)
C1 C6 1.383(3)
C2 C3 1.383(2)
C2 H2A 0.9400
C3 C4 1.382(3)
C4 C5 1.381(3)
C4 H4 0.9400
C5 C6 1.376(3)
C6 H6 0.9400
C8 C13 1.465(4)
C8 C9 1.499(4)
C8 H8 0.9900
C9 C10 1.532(4)
C9 H9A 0.9800
C9 H9B 0.9800
C10 C11 1.438(5)
C10 H10A 0.9800
C10 H10B 0.9800
C11 C12 1.527(6)
C11 H11A 0.9800
C11 H11B 0.9800
C12 C13 1.546(4)
C12 H12A 0.9800
C12 H12B 0.9800
C13 H13A 0.9800
C13 H13B 0.9800
C15 C16 1.494(5)
C15 C20 1.511(4)
C15 H15 0.9900
C16 C17 1.547(5)
C16 H16A 0.9800
C16 H16B 0.9800
C17 C18 1.453(6)
C17 H17A 0.9800
C17 H17B 0.9800
C18 C19 1.455(6)
C18 H18A 0.9800
C18 H18B 0.9800
C19 C20 1.522(4)
C19 H19A 0.9800
C19 H19B 0.9800
C20 H20A 0.9800
C20 H20B 0.9800
C22A C27A 1.518(5)
C22A C23A 1.522(6)
C22A H22A 0.9900
C23A C24A 1.538(6)
C23A H23A 0.9800
C23A H23B 0.9800
C24A C25A 1.520(15)
C24A H24A 0.9800
C24A H24B 0.9800
C25A C26A 1.537(14)
C25A H25A 0.9800
C25A H25B 0.9800
C26A C27A 1.507(6)
C26A H26A 0.9800
C26A H26B 0.9800
C27A H27A 0.9800
C27A H27B 0.9800
C22B C23B 1.48(2)
C22B C27B 1.50(2)
C22B H22B 0.9900
C23B C24B 1.58(2)
C23B H23C 0.9800
C23B H23D 0.9800
C24B C25B 1.65(6)
C24B H24C 0.9800
C24B H24D 0.9800
C25B C26B 1.37(6)
C25B H25C 0.9800
C25B H25D 0.9800
C26B C27B 1.50(2)
C26B H26C 0.9800
C26B H26D 0.9800
C27B H27C 0.9800
C27B H27D 0.9800
C1S C4S 1.315(10)
C1S O1S 1.459(12)
C1S H1S1 0.9800
C1S H1S2 0.9800
O1S C2S 1.546(18)
C2S C3S 1.37(2)
C2S H2S1 0.9800
C2S H2S2 0.9800
C3S C4S 1.626(16)
C3S H3S1 0.9800
C3S H3S2 0.9800
C4S H4S1 0.9800
C4S H4S2 0.9800
